data_4075983
loop_
_publ_author_name
'Shima, Takanori'
'Suzuki, Hiroharu'

_publ_section_title
;
 Heterobimetallic Polyhydride Complex, Cp*Ru(\m-H)4OsCp* (Cp* =
 \h5-C5Me5). Synthesis and Reaction with Ethylene
;
_journal_issue 16
_journal_name_full Organometallics
_journal_page_first 3939
_journal_paper_doi 10.1021/om0503996
_journal_volume 24
_journal_year 2005
_chemical_formula_sum 'C26 H40 Os Ru'
_chemical_formula_weight 643.85
_chemical_name_systematic
;
 ?
;
_space_group_IT_number 2
_symmetry_cell_setting triclinic
_symmetry_space_group_name_Hall '-P 1'
_symmetry_space_group_name_H-M 'P -1'
_atom_sites_solution_hydrogens geom
_atom_sites_solution_primary direct
_atom_sites_solution_secondary difmap
_audit_creation_method SHELXL-97
_cell_angle_alpha 99.031(7)
_cell_angle_beta 107.843(4)
_cell_angle_gamma 84.931(5)
_cell_formula_units_Z 2
_cell_length_a 8.3730(15)
_cell_length_b 14.2672(16)
_cell_length_c 10.5483(17)
_cell_measurement_reflns_used 25
_cell_measurement_temperature 243(2)
_cell_measurement_theta_max 18
_cell_measurement_theta_min 12
_cell_volume 1183.5(3)
_computing_molecular_graphics 'ORTEX (P.McArdle, 1995)'
_computing_publication_material 'SHELXL-97/2 (Sheldrick,1997)'
_computing_structure_refinement 'SHELXL-97 (Sheldrick, 1997)'
_computing_structure_solution 'SHELXS-97 (Sheldrick, 1990)'
_diffrn_ambient_temperature 243(2)
_diffrn_measured_fraction_theta_full 0.946
_diffrn_measured_fraction_theta_max 0.946
_diffrn_measurement_device_type 'Rigaku RAXIS-RAPID'
_diffrn_measurement_method 'Imaging Plate'
_diffrn_radiation_monochromator graphite
_diffrn_radiation_source 'fine-focus sealed tube'
_diffrn_radiation_type MoK\a
_diffrn_radiation_wavelength 0.71069
_diffrn_reflns_av_R_equivalents 0.0384
_diffrn_reflns_av_sigmaI/netI 0.0271
_diffrn_reflns_limit_h_max 10
_diffrn_reflns_limit_h_min -10
_diffrn_reflns_limit_k_max 18
_diffrn_reflns_limit_k_min -18
_diffrn_reflns_limit_l_max 13
_diffrn_reflns_limit_l_min -13
_diffrn_reflns_number 7667
_diffrn_reflns_theta_full 27.48
_diffrn_reflns_theta_max 27.48
_diffrn_reflns_theta_min 1.45
_exptl_absorpt_coefficient_mu 6.010
_exptl_absorpt_correction_T_max 1.7249
_exptl_absorpt_correction_T_min 0.4784
_exptl_absorpt_correction_type numerical
_exptl_crystal_colour orange
_exptl_crystal_density_diffrn 1.807
_exptl_crystal_density_method 'not measured'
_exptl_crystal_description block
_exptl_crystal_F_000 632
_exptl_crystal_size_max 0.40
_exptl_crystal_size_mid 0.25
_exptl_crystal_size_min 0.10
_refine_diff_density_max 5.786
_refine_diff_density_min -2.000
_refine_diff_density_rms 0.238
_refine_ls_extinction_coef 0.0059(6)
_refine_ls_extinction_expression Fc^*^=kFc[1+0.001xFc^2^\l^3^/sin(2\q)]^-1/4^
_refine_ls_extinction_method SHELXL
_refine_ls_goodness_of_fit_ref 1.165
_refine_ls_hydrogen_treatment mixed
_refine_ls_matrix_type full
_refine_ls_number_parameters 264
_refine_ls_number_reflns 5129
_refine_ls_number_restraints 0
_refine_ls_restrained_S_all 1.165
_refine_ls_R_factor_all 0.0625
_refine_ls_R_factor_gt 0.0620
_refine_ls_shift/su_max 0.008
_refine_ls_shift/su_mean 0.000
_refine_ls_structure_factor_coef Fsqd
_refine_ls_weighting_details 'calc w=1/[\s^2^(Fo^2^)+(0.0561P)^2^+21.5626P] where P=(Fo^2^+2Fc^2^)/3'
_refine_ls_weighting_scheme calc
_refine_ls_wR_factor_gt 0.1577
_refine_ls_wR_factor_ref 0.1580
_reflns_number_gt 5054
_reflns_number_total 5129
_reflns_threshold_expression >2sigma(I)
_cod_data_source_file om0503996si20050519_022024.cif
_cod_data_source_block Ru-Os-divinyl-ethylene_complex_3a
_cod_depositor_comments
;
The following automatic conversions were performed:
'_atom_site_symetry_multiplicity' tag replaced with
'_atom_site_symmetry_multiplicity'.

Automatic conversion script
Id: cif_correct_tags 1440 2010-10-19 06:21:57Z saulius 

The following automatic conversions were performed:

'_symmetry_cell_setting' value 'Triclinic' changed to 'triclinic'
according to /home/saulius/struct/CIF-dictionaries/cif_core.dic
dictionary named 'cif_core.dic' version 2.4.1 from 2010-06-29.

Automatic conversion script
Id: cif_fix_values 1715 2011-07-08 13:25:40Z adriana 
;
_cod_original_sg_symbol_H-M P-1
_cod_database_code 4075983

loop_
_symmetry_equiv_pos_as_xyz
'x, y, z'
'-x, -y, -z'

loop_
_atom_site_label
_atom_site_type_symbol
_atom_site_fract_x
_atom_site_fract_y
_atom_site_fract_z
_atom_site_U_iso_or_equiv
_atom_site_adp_type
_atom_site_occupancy
_atom_site_symmetry_multiplicity
_atom_site_calc_flag
_atom_site_refinement_flags
Os1 Os 0.20215(5) 0.22602(3) -0.41433(4) 0.03169(17) Uani 1 1 d .
Ru1 Ru 0.20575(10) 0.27462(5) -0.65649(8) 0.0284(2) Uani 1 1 d .
C1 C 0.0117(12) 0.2457(9) -0.5849(10) 0.036(2) Uani 1 1 d .
C2 C -0.0327(18) 0.3363(11) -0.6294(14) 0.056(3) Uani 1 1 d .
C3 C 0.3685(18) 0.3015(11) -0.4653(11) 0.053(3) Uani 1 1 d .
C4 C 0.312(2) 0.3950(10) -0.5073(13) 0.062(4) Uani 1 1 d .
C5 C 0.195(2) 0.0832(9) -0.5000(15) 0.059(4) Uani 1 1 d .
C6 C 0.368(2) 0.1085(12) -0.4461(16) 0.071(5) Uani 1 1 d .
C7 C 0.2206(16) 0.3430(9) -0.2294(11) 0.043(3) Uani 1 1 d .
C8 C 0.0508(15) 0.3224(8) -0.2892(11) 0.040(2) Uani 1 1 d .
C9 C 0.0271(13) 0.2196(10) -0.2902(10) 0.044(3) Uani 1 1 d .
C10 C 0.1927(17) 0.1826(9) -0.2226(12) 0.045(3) Uani 1 1 d .
C11 C 0.3112(16) 0.2552(12) -0.1912(11) 0.053(3) Uani 1 1 d .
C12 C 0.296(2) 0.4391(11) -0.1980(16) 0.069(5) Uani 1 1 d .
H12A H 0.4163 0.4312 -0.1818 0.104 Uiso 1 1 calc R
H12B H 0.2721 0.4738 -0.1185 0.104 Uiso 1 1 calc R
H12C H 0.2473 0.4743 -0.2735 0.104 Uiso 1 1 calc R
C13 C -0.0970(19) 0.3908(12) -0.3307(15) 0.064(4) Uani 1 1 d .
H13A H -0.1780 0.3621 -0.4116 0.096 Uiso 1 1 calc R
H13B H -0.0591 0.4485 -0.3481 0.096 Uiso 1 1 calc R
H13C H -0.1491 0.4060 -0.2591 0.096 Uiso 1 1 calc R
C14 C -0.135(2) 0.1769(12) -0.3284(15) 0.063(4) Uani 1 1 d .
H14A H -0.2186 0.2160 -0.3851 0.095 Uiso 1 1 calc R
H14B H -0.1656 0.1724 -0.2482 0.095 Uiso 1 1 calc R
H14C H -0.1277 0.1139 -0.3772 0.095 Uiso 1 1 calc R
C15 C 0.226(2) 0.0867(10) -0.1804(17) 0.065(4) Uani 1 1 d .
H15A H 0.3236 0.0568 -0.2039 0.098 Uiso 1 1 calc R
H15B H 0.1293 0.0485 -0.2258 0.098 Uiso 1 1 calc R
H15C H 0.2469 0.0922 -0.0840 0.098 Uiso 1 1 calc R
C16 C 0.493(2) 0.2454(16) -0.1169(16) 0.082(6) Uani 1 1 d .
H16A H 0.5534 0.2931 -0.1373 0.123 Uiso 1 1 calc R
H16B H 0.5365 0.1827 -0.1438 0.123 Uiso 1 1 calc R
H16C H 0.5073 0.2539 -0.0210 0.123 Uiso 1 1 calc R
C17 C 0.3154(16) 0.3044(9) -0.8121(11) 0.042(3) Uani 1 1 d .
C18 C 0.1407(17) 0.2954(8) -0.8693(11) 0.044(3) Uani 1 1 d .
C19 C 0.1087(14) 0.2005(9) -0.8651(10) 0.037(2) Uani 1 1 d .
C20 C 0.2609(14) 0.1513(7) -0.8056(10) 0.034(2) Uani 1 1 d .
C21 C 0.3844(14) 0.2187(9) -0.7731(11) 0.042(3) Uani 1 1 d .
C22 C 0.412(3) 0.3928(12) -0.7997(19) 0.079(6) Uani 1 1 d .
H22A H 0.4335 0.3958 -0.8844 0.118 Uiso 1 1 calc R
H22B H 0.5185 0.3897 -0.7293 0.118 Uiso 1 1 calc R
H22C H 0.3469 0.4490 -0.7774 0.118 Uiso 1 1 calc R
C23 C 0.017(3) 0.3675(12) -0.9419(16) 0.080(6) Uani 1 1 d .
H23A H 0.0445 0.4309 -0.8953 0.120 Uiso 1 1 calc R
H23B H -0.0960 0.3547 -0.9436 0.120 Uiso 1 1 calc R
H23C H 0.0218 0.3632 -1.0333 0.120 Uiso 1 1 calc R
C24 C -0.0640(18) 0.1599(13) -0.9272(15) 0.064(4) Uani 1 1 d .
H24A H -0.1398 0.1913 -0.8788 0.096 Uiso 1 1 calc R
H24B H -0.0561 0.0923 -0.9220 0.096 Uiso 1 1 calc R
H24C H -0.1063 0.1703 -1.0207 0.096 Uiso 1 1 calc R
C25 C 0.284(2) 0.0464(9) -0.8049(13) 0.056(3) Uani 1 1 d .
H25A H 0.1768 0.0197 -0.8186 0.084 Uiso 1 1 calc R
H25B H 0.3606 0.0333 -0.7190 0.084 Uiso 1 1 calc R
H25C H 0.3309 0.0182 -0.8764 0.084 Uiso 1 1 calc R
C26 C 0.5734(16) 0.1924(15) -0.7123(16) 0.075(5) Uani 1 1 d .
H26A H 0.5857 0.1449 -0.6532 0.113 Uiso 1 1 calc R
H26B H 0.6313 0.2487 -0.6615 0.113 Uiso 1 1 calc R
H26C H 0.6215 0.1673 -0.7841 0.113 Uiso 1 1 calc R

loop_
_atom_site_aniso_label
_atom_site_aniso_U_11
_atom_site_aniso_U_22
_atom_site_aniso_U_33
_atom_site_aniso_U_23
_atom_site_aniso_U_13
_atom_site_aniso_U_12
Os1 0.0362(2) 0.0317(2) 0.0274(2) 0.00563(14) 0.01037(15) 0.00326(15)
Ru1 0.0341(4) 0.0294(4) 0.0237(4) -0.0023(3) 0.0126(3) -0.0073(3)
C1 0.024(4) 0.055(6) 0.028(5) -0.002(4) 0.007(4) -0.005(4)
C2 0.055(7) 0.072(9) 0.046(7) 0.021(6) 0.025(6) 0.025(7)
C3 0.063(8) 0.071(9) 0.023(5) -0.013(5) 0.017(5) -0.017(7)
C4 0.090(11) 0.053(8) 0.038(6) -0.008(6) 0.010(7) -0.042(8)
C5 0.094(11) 0.038(6) 0.050(8) 0.002(6) 0.032(8) 0.001(7)
C6 0.102(13) 0.065(9) 0.055(8) 0.028(7) 0.042(9) 0.056(9)
C7 0.050(6) 0.052(7) 0.028(5) -0.007(5) 0.017(5) -0.005(5)
C8 0.051(6) 0.044(6) 0.029(5) 0.009(4) 0.020(5) 0.013(5)
C9 0.032(5) 0.084(9) 0.023(5) 0.019(5) 0.016(4) 0.009(5)
C10 0.065(8) 0.042(6) 0.036(6) 0.016(5) 0.024(5) 0.012(5)
C11 0.043(6) 0.086(10) 0.025(5) 0.006(6) 0.011(5) 0.018(6)
C12 0.105(13) 0.058(8) 0.052(8) -0.023(7) 0.040(8) -0.038(9)
C13 0.062(8) 0.078(10) 0.052(8) 0.012(7) 0.027(7) 0.035(8)
C14 0.072(10) 0.073(10) 0.049(8) 0.000(7) 0.025(7) -0.008(8)
C15 0.094(11) 0.053(8) 0.066(9) 0.035(7) 0.045(9) 0.032(8)
C16 0.051(8) 0.128(16) 0.045(8) -0.012(9) 0.000(6) 0.015(9)
C17 0.056(7) 0.048(6) 0.026(5) -0.003(4) 0.017(5) -0.017(5)
C18 0.071(8) 0.043(6) 0.022(5) 0.008(4) 0.024(5) 0.011(5)
C19 0.039(5) 0.051(6) 0.019(4) -0.005(4) 0.007(4) -0.005(5)
C20 0.042(5) 0.033(5) 0.027(5) -0.001(4) 0.013(4) -0.001(4)
C21 0.034(5) 0.060(7) 0.034(5) -0.010(5) 0.020(4) -0.010(5)
C22 0.119(15) 0.066(10) 0.073(11) -0.005(8) 0.057(11) -0.045(10)
C23 0.127(16) 0.069(10) 0.053(9) 0.027(8) 0.045(10) 0.044(10)
C24 0.049(7) 0.091(11) 0.043(7) -0.008(7) 0.006(6) -0.019(7)
C25 0.088(10) 0.046(7) 0.037(6) 0.006(5) 0.024(6) 0.002(7)
C26 0.027(6) 0.138(17) 0.056(9) 0.001(10) 0.009(6) -0.011(8)

loop_
_atom_type_symbol
_atom_type_description
_atom_type_scat_dispersion_real
_atom_type_scat_dispersion_imag
_atom_type_scat_source
C C 0.0033 0.0016 'International Tables Vol C Tables 4.2.6.8 and 6.1.1.4'
H H 0.0000 0.0000 'International Tables Vol C Tables 4.2.6.8 and 6.1.1.4'
Ru Ru -1.2594 0.8363 'International Tables Vol C Tables 4.2.6.8 and 6.1.1.4'
Os Os -1.2165 7.6030 'International Tables Vol C Tables 4.2.6.8 and 6.1.1.4'

loop_
_geom_angle_atom_site_label_1
_geom_angle_atom_site_label_2
_geom_angle_atom_site_label_3
_geom_angle
C1 Os1 C3 93.2(5)
C1 Os1 C5 84.3(6)
C3 Os1 C5 112.9(6)
C1 Os1 C6 112.5(6)
C3 Os1 C6 83.1(7)
C5 Os1 C6 39.9(7)
C1 Os1 C10 129.8(5)
C3 Os1 C10 134.1(5)
C5 Os1 C10 89.6(5)
C6 Os1 C10 92.2(5)
C1 Os1 C11 149.7(4)
C3 Os1 C11 97.7(5)
C5 Os1 C11 116.6(6)
C6 Os1 C11 96.8(6)
C10 Os1 C11 37.3(5)
C1 Os1 C9 93.9(4)
C3 Os1 C9 149.2(5)
C5 Os1 C9 97.5(6)
C6 Os1 C9 121.1(6)
C10 Os1 C9 37.6(4)
C11 Os1 C9 63.1(5)
C1 Os1 C8 89.0(4)
C3 Os1 C8 112.3(5)
C5 Os1 C8 134.5(6)
C6 Os1 C8 153.4(5)
C10 Os1 C8 61.3(4)
C11 Os1 C8 60.7(4)
C9 Os1 C8 38.1(5)
C1 Os1 C7 116.0(4)
C3 Os1 C7 87.8(4)
C5 Os1 C7 150.9(5)
C6 Os1 C7 131.0(6)
C10 Os1 C7 61.5(5)
C11 Os1 C7 37.0(5)
C9 Os1 C7 62.3(5)
C8 Os1 C7 35.1(4)
C1 Os1 Ru1 48.7(3)
C3 Os1 Ru1 47.9(3)
C5 Os1 Ru1 88.7(4)
C6 Os1 Ru1 87.3(4)
C10 Os1 Ru1 177.9(4)
C11 Os1 Ru1 144.8(4)
C9 Os1 Ru1 141.5(3)
C8 Os1 Ru1 119.2(3)
C7 Os1 Ru1 120.2(3)
C3 Ru1 C1 92.4(5)
C3 Ru1 C4 40.3(6)
C1 Ru1 C4 99.7(5)
C3 Ru1 C2 102.2(5)
C1 Ru1 C2 38.8(5)
C4 Ru1 C2 83.5(7)
C3 Ru1 C18 147.5(5)
C1 Ru1 C18 117.6(5)
C4 Ru1 C18 116.6(5)
C2 Ru1 C18 94.9(5)
C3 Ru1 C17 112.3(5)
C1 Ru1 C17 154.7(4)
C4 Ru1 C17 96.2(5)
C2 Ru1 C17 125.2(5)
C18 Ru1 C17 37.2(5)
C3 Ru1 C19 157.1(5)
C1 Ru1 C19 98.0(4)
C4 Ru1 C19 153.8(5)
C2 Ru1 C19 98.7(5)
C18 Ru1 C19 37.2(4)
C17 Ru1 C19 61.1(4)
C3 Ru1 C21 101.0(5)
C1 Ru1 C21 147.1(5)
C4 Ru1 C21 110.0(5)
C2 Ru1 C21 155.6(5)
C18 Ru1 C21 61.0(5)
C17 Ru1 C21 35.9(5)
C19 Ru1 C21 60.1(4)
C3 Ru1 C20 120.6(5)
C1 Ru1 C20 111.7(4)
C4 Ru1 C20 145.0(5)
C2 Ru1 C20 131.0(5)
C18 Ru1 C20 62.0(4)
C17 Ru1 C20 61.0(4)
C19 Ru1 C20 36.6(4)
C21 Ru1 C20 36.1(4)
C3 Ru1 Os1 48.3(4)
C1 Ru1 Os1 47.5(3)
C4 Ru1 Os1 75.2(4)
C2 Ru1 Os1 75.2(3)
C18 Ru1 Os1 164.1(4)
C17 Ru1 Os1 157.4(3)
C19 Ru1 Os1 130.8(3)
C21 Ru1 Os1 127.1(3)
C20 Ru1 Os1 115.2(3)
C2 C1 Os1 122.4(9)
C2 C1 Ru1 74.6(7)
Os1 C1 Ru1 83.8(4)
C1 C2 Ru1 66.6(6)
C4 C3 Ru1 74.6(8)
C4 C3 Os1 118.1(11)
Ru1 C3 Os1 83.8(5)
C3 C4 Ru1 65.2(7)
C6 C5 Os1 71.6(8)
C5 C6 Os1 68.5(7)
C8 C7 C11 107.4(11)
C8 C7 C12 127.2(13)
C11 C7 C12 125.2(13)
C8 C7 Os1 71.9(6)
C11 C7 Os1 67.7(6)
C12 C7 Os1 129.7(9)
C7 C8 C9 110.1(10)
C7 C8 C13 128.1(13)
C9 C8 C13 121.3(12)
C7 C8 Os1 73.0(6)
C9 C8 Os1 68.8(5)
C13 C8 Os1 131.1(8)
C10 C9 C14 130.1(13)
C10 C9 C8 104.3(11)
C14 C9 C8 124.6(12)
C10 C9 Os1 70.1(6)
C14 C9 Os1 129.5(9)
C8 C9 Os1 73.2(6)
C11 C10 C9 109.7(11)
C11 C10 C15 126.3(13)
C9 C10 C15 123.6(14)
C11 C10 Os1 71.4(7)
C9 C10 Os1 72.3(6)
C15 C10 Os1 128.0(9)
C10 C11 C7 108.4(11)
C10 C11 C16 125.6(15)
C7 C11 C16 125.7(16)
C10 C11 Os1 71.3(7)
C7 C11 Os1 75.3(6)
C16 C11 Os1 125.0(9)
C21 C17 C18 108.1(10)
C21 C17 C22 125.7(13)
C18 C17 C22 126.2(14)
C21 C17 Ru1 72.6(6)
C18 C17 Ru1 70.8(6)
C22 C17 Ru1 123.8(9)
C17 C18 C19 106.3(10)
C17 C18 C23 126.7(14)
C19 C18 C23 126.3(14)
C17 C18 Ru1 72.1(6)
C19 C18 Ru1 72.2(6)
C23 C18 Ru1 128.3(8)
C18 C19 C20 109.7(10)
C18 C19 C24 122.7(12)
C20 C19 C24 127.4(12)
C18 C19 Ru1 70.6(6)
C20 C19 Ru1 74.0(6)
C24 C19 Ru1 125.5(8)
C21 C20 C19 105.0(10)
C21 C20 C25 128.3(12)
C19 C20 C25 125.7(11)
C21 C20 Ru1 70.1(6)
C19 C20 Ru1 69.4(6)
C25 C20 Ru1 133.4(8)
C17 C21 C20 110.9(10)
C17 C21 C26 127.0(13)
C20 C21 C26 121.9(13)
C17 C21 Ru1 71.5(6)
C20 C21 Ru1 73.8(6)
C26 C21 Ru1 125.8(9)

loop_
_geom_bond_atom_site_label_1
_geom_bond_atom_site_label_2
_geom_bond_distance
Os1 C1 2.045(10)
Os1 C3 2.072(14)
Os1 C5 2.093(13)
Os1 C6 2.135(12)
Os1 C10 2.232(11)
Os1 C11 2.233(12)
Os1 C9 2.260(10)
Os1 C8 2.321(10)
Os1 C7 2.335(11)
Os1 Ru1 2.7592(9)
Ru1 C3 2.059(12)
Ru1 C1 2.086(10)
Ru1 C4 2.186(12)
Ru1 C2 2.192(13)
Ru1 C18 2.204(10)
Ru1 C17 2.221(11)
Ru1 C19 2.224(10)
Ru1 C21 2.235(10)
Ru1 C20 2.284(10)
C1 C2 1.425(18)
C3 C4 1.47(2)
C5 C6 1.44(3)
C7 C8 1.405(17)
C7 C11 1.453(19)
C7 C12 1.506(18)
C8 C9 1.495(18)
C8 C13 1.504(16)
C9 C10 1.447(16)
C9 C14 1.45(2)
C10 C11 1.43(2)
C10 C15 1.481(16)
C11 C16 1.489(19)
C17 C21 1.373(18)
C17 C18 1.410(18)
C17 C22 1.526(18)
C18 C19 1.413(17)
C18 C23 1.515(18)
C19 C20 1.415(16)
C19 C24 1.517(17)
C20 C21 1.402(15)
C20 C25 1.494(16)
C21 C26 1.551(17)

loop_
_geom_torsion_atom_site_label_1
_geom_torsion_atom_site_label_2
_geom_torsion_atom_site_label_3
_geom_torsion_atom_site_label_4
_geom_torsion
C1 Os1 Ru1 C3 153.4(7)
C5 Os1 Ru1 C3 -123.1(8)
C6 Os1 Ru1 C3 -83.2(8)
C10 Os1 Ru1 C3 -161(9)
C11 Os1 Ru1 C3 15.0(8)
C9 Os1 Ru1 C3 136.4(8)
C8 Os1 Ru1 C3 94.6(7)
C7 Os1 Ru1 C3 54.0(7)
C3 Os1 Ru1 C1 -153.4(7)
C5 Os1 Ru1 C1 83.5(7)
C6 Os1 Ru1 C1 123.4(7)
C10 Os1 Ru1 C1 46(9)
C11 Os1 Ru1 C1 -138.5(7)
C9 Os1 Ru1 C1 -17.0(7)
C8 Os1 Ru1 C1 -58.8(6)
C7 Os1 Ru1 C1 -99.5(6)
C1 Os1 Ru1 C4 118.6(7)
C3 Os1 Ru1 C4 -34.8(7)
C5 Os1 Ru1 C4 -157.9(7)
C6 Os1 Ru1 C4 -117.9(8)
C10 Os1 Ru1 C4 164(9)
C11 Os1 Ru1 C4 -19.8(8)
C9 Os1 Ru1 C4 101.6(8)
C8 Os1 Ru1 C4 59.8(6)
C7 Os1 Ru1 C4 19.2(6)
C1 Os1 Ru1 C2 31.6(6)
C3 Os1 Ru1 C2 -121.8(7)
C5 Os1 Ru1 C2 115.1(7)
C6 Os1 Ru1 C2 155.0(8)
C10 Os1 Ru1 C2 77(9)
C11 Os1 Ru1 C2 -106.8(7)
C9 Os1 Ru1 C2 14.6(8)
C8 Os1 Ru1 C2 -27.2(6)
C7 Os1 Ru1 C2 -67.8(6)
C1 Os1 Ru1 C18 -21.3(12)
C3 Os1 Ru1 C18 -174.7(12)
C5 Os1 Ru1 C18 62.2(12)
C6 Os1 Ru1 C18 102.2(12)
C10 Os1 Ru1 C18 25(9)
C11 Os1 Ru1 C18 -159.7(12)
C9 Os1 Ru1 C18 -38.3(12)
C8 Os1 Ru1 C18 -80.1(12)
C7 Os1 Ru1 C18 -120.7(11)
C1 Os1 Ru1 C17 -171.6(9)
C3 Os1 Ru1 C17 35.0(10)
C5 Os1 Ru1 C17 -88.1(9)
C6 Os1 Ru1 C17 -48.2(10)
C10 Os1 Ru1 C17 -126(9)
C11 Os1 Ru1 C17 50.0(10)
C9 Os1 Ru1 C17 171.4(10)
C8 Os1 Ru1 C17 129.6(9)
C7 Os1 Ru1 C17 89.0(9)
C1 Os1 Ru1 C19 -57.1(6)
C3 Os1 Ru1 C19 149.4(7)
C5 Os1 Ru1 C19 26.3(6)
C6 Os1 Ru1 C19 66.3(7)
C10 Os1 Ru1 C19 -11(9)
C11 Os1 Ru1 C19 164.4(7)
C9 Os1 Ru1 C19 -74.2(7)
C8 Os1 Ru1 C19 -116.0(5)
C7 Os1 Ru1 C19 -156.6(5)
C1 Os1 Ru1 C21 -137.3(6)
C3 Os1 Ru1 C21 69.3(7)
C5 Os1 Ru1 C21 -53.8(6)
C6 Os1 Ru1 C21 -13.9(7)
C10 Os1 Ru1 C21 -91(9)
C11 Os1 Ru1 C21 84.3(7)
C9 Os1 Ru1 C21 -154.3(7)
C8 Os1 Ru1 C21 163.9(5)
C7 Os1 Ru1 C21 123.3(5)
C1 Os1 Ru1 C20 -97.1(5)
C3 Os1 Ru1 C20 109.5(6)
C5 Os1 Ru1 C20 -13.6(6)
C6 Os1 Ru1 C20 26.4(7)
C10 Os1 Ru1 C20 -51(9)
C11 Os1 Ru1 C20 124.5(6)
C9 Os1 Ru1 C20 -114.1(7)
C8 Os1 Ru1 C20 -155.9(5)
C7 Os1 Ru1 C20 163.5(5)
C3 Os1 C1 C2 -48.0(10)
C5 Os1 C1 C2 -160.7(10)
C6 Os1 C1 C2 -131.9(10)
C10 Os1 C1 C2 114.6(10)
C11 Os1 C1 C2 63.3(15)
C9 Os1 C1 C2 102.1(10)
C8 Os1 C1 C2 64.3(9)
C7 Os1 C1 C2 41.1(10)
Ru1 Os1 C1 C2 -67.4(9)
C3 Os1 C1 Ru1 19.4(5)
C5 Os1 C1 Ru1 -93.3(5)
C6 Os1 C1 Ru1 -64.5(7)
C10 Os1 C1 Ru1 -178.0(4)
C11 Os1 C1 Ru1 130.7(9)
C9 Os1 C1 Ru1 169.5(5)
C8 Os1 C1 Ru1 131.7(4)
C7 Os1 C1 Ru1 108.5(4)
C3 Ru1 C1 C2 106.5(9)
C4 Ru1 C1 C2 66.6(9)
C18 Ru1 C1 C2 -60.4(9)
C17 Ru1 C1 C2 -61.5(13)
C19 Ru1 C1 C2 -93.9(8)
C21 Ru1 C1 C2 -138.9(10)
C20 Ru1 C1 C2 -129.1(8)
Os1 Ru1 C1 C2 126.0(9)
C3 Ru1 C1 Os1 -19.5(5)
C4 Ru1 C1 Os1 -59.4(6)
C2 Ru1 C1 Os1 -126.0(9)
C18 Ru1 C1 Os1 173.6(4)
C17 Ru1 C1 Os1 172.4(9)
C19 Ru1 C1 Os1 140.1(4)
C21 Ru1 C1 Os1 95.1(8)
C20 Ru1 C1 Os1 104.8(4)
Os1 C1 C2 Ru1 72.1(7)
C3 Ru1 C2 C1 -78.5(8)
C4 Ru1 C2 C1 -114.4(8)
C18 Ru1 C2 C1 129.3(7)
C17 Ru1 C2 C1 152.7(6)
C19 Ru1 C2 C1 92.0(7)
C21 Ru1 C2 C1 120.2(12)
C20 Ru1 C2 C1 72.7(8)
Os1 Ru1 C2 C1 -38.0(6)
C1 Ru1 C3 C4 -102.2(9)
C2 Ru1 C3 C4 -64.2(9)
C18 Ru1 C3 C4 55.9(13)
C17 Ru1 C3 C4 72.3(9)
C19 Ru1 C3 C4 140.5(12)
C21 Ru1 C3 C4 108.0(9)
C20 Ru1 C3 C4 140.8(8)
Os1 Ru1 C3 C4 -121.4(10)
C1 Ru1 C3 Os1 19.3(5)
C4 Ru1 C3 Os1 121.4(10)
C2 Ru1 C3 Os1 57.2(6)
C18 Ru1 C3 Os1 177.3(6)
C17 Ru1 C3 Os1 -166.2(4)
C19 Ru1 C3 Os1 -98.0(12)
C21 Ru1 C3 Os1 -130.5(5)
C20 Ru1 C3 Os1 -97.8(5)
C1 Os1 C3 C4 49.1(9)
C5 Os1 C3 C4 134.3(10)
C6 Os1 C3 C4 161.4(10)
C10 Os1 C3 C4 -112.1(10)
C11 Os1 C3 C4 -102.5(9)
C9 Os1 C3 C4 -54.1(14)
C8 Os1 C3 C4 -41.1(10)
C7 Os1 C3 C4 -66.8(9)
Ru1 Os1 C3 C4 68.8(9)
C1 Os1 C3 Ru1 -19.7(5)
C5 Os1 C3 Ru1 65.5(7)
C6 Os1 C3 Ru1 92.6(6)
C10 Os1 C3 Ru1 179.0(4)
C11 Os1 C3 Ru1 -171.4(5)
C9 Os1 C3 Ru1 -122.9(7)
C8 Os1 C3 Ru1 -109.9(4)
C7 Os1 C3 Ru1 -135.6(5)
Os1 C3 C4 Ru1 -74.1(7)
C1 Ru1 C4 C3 82.2(9)
C2 Ru1 C4 C3 117.6(9)
C18 Ru1 C4 C3 -150.1(8)
C17 Ru1 C4 C3 -117.5(8)
C19 Ru1 C4 C3 -146.0(11)
C21 Ru1 C4 C3 -83.4(9)
C20 Ru1 C4 C3 -71.7(11)
Os1 Ru1 C4 C3 41.2(7)
C1 Os1 C5 C6 136.0(8)
C3 Os1 C5 C6 45.0(10)
C10 Os1 C5 C6 -93.9(8)
C11 Os1 C5 C6 -67.1(9)
C9 Os1 C5 C6 -130.7(8)
C8 Os1 C5 C6 -141.1(8)
C7 Os1 C5 C6 -87.4(13)
Ru1 Os1 C5 C6 87.4(8)
C1 Os1 C6 C5 -48.4(9)
C3 Os1 C6 C5 -139.1(9)
C10 Os1 C6 C5 86.8(9)
C11 Os1 C6 C5 123.9(9)
C9 Os1 C6 C5 61.3(10)
C8 Os1 C6 C5 93.2(16)
C7 Os1 C6 C5 139.9(8)
Ru1 Os1 C6 C5 -91.2(8)
C1 Os1 C7 C8 43.2(8)
C3 Os1 C7 C8 135.7(8)
C5 Os1 C7 C8 -87.3(13)
C6 Os1 C7 C8 -145.4(9)
C10 Os1 C7 C8 -79.8(8)
C11 Os1 C7 C8 -118.3(11)
C9 Os1 C7 C8 -37.0(7)
Ru1 Os1 C7 C8 98.8(7)
C1 Os1 C7 C11 161.5(8)
C3 Os1 C7 C11 -106.0(9)
C5 Os1 C7 C11 31.0(15)
C6 Os1 C7 C11 -27.1(11)
C10 Os1 C7 C11 38.5(8)
C9 Os1 C7 C11 81.3(8)
C8 Os1 C7 C11 118.3(11)
Ru1 Os1 C7 C11 -142.9(7)
C1 Os1 C7 C12 -80.5(14)
C3 Os1 C7 C12 12.0(14)
C5 Os1 C7 C12 149.0(15)
C6 Os1 C7 C12 90.9(16)
C10 Os1 C7 C12 156.5(15)
C11 Os1 C7 C12 118.0(17)
C9 Os1 C7 C12 -160.7(15)
C8 Os1 C7 C12 -123.7(17)
Ru1 Os1 C7 C12 -24.9(15)
C11 C7 C8 C9 0.4(12)
C12 C7 C8 C9 -174.5(11)
Os1 C7 C8 C9 59.0(7)
C11 C7 C8 C13 172.0(11)
C12 C7 C8 C13 -2.9(19)
Os1 C7 C8 C13 -129.4(12)
C11 C7 C8 Os1 -58.6(8)
C12 C7 C8 Os1 126.5(12)
C1 Os1 C8 C7 -142.0(8)
C3 Os1 C8 C7 -49.0(8)
C5 Os1 C8 C7 137.0(9)
C6 Os1 C8 C7 73.0(17)
C10 Os1 C8 C7 80.3(8)
C11 Os1 C8 C7 37.4(8)
C9 Os1 C8 C7 120.3(10)
Ru1 Os1 C8 C7 -102.0(7)
C1 Os1 C8 C9 97.7(7)
C3 Os1 C8 C9 -169.2(7)
C5 Os1 C8 C9 16.8(10)
C6 Os1 C8 C9 -47.3(17)
C10 Os1 C8 C9 -39.9(7)
C11 Os1 C8 C9 -82.9(8)
C7 Os1 C8 C9 -120.3(10)
Ru1 Os1 C8 C9 137.7(5)
C1 Os1 C8 C13 -15.9(14)
C3 Os1 C8 C13 77.2(14)
C5 Os1 C8 C13 -96.8(15)
C6 Os1 C8 C13 -160.8(17)
C10 Os1 C8 C13 -153.5(15)
C11 Os1 C8 C13 163.6(16)
C9 Os1 C8 C13 -113.6(16)
C7 Os1 C8 C13 126.2(17)
Ru1 Os1 C8 C13 24.2(15)
C7 C8 C9 C10 2.1(12)
C13 C8 C9 C10 -170.2(10)
Os1 C8 C9 C10 63.7(7)
C7 C8 C9 C14 171.6(11)
C13 C8 C9 C14 -0.7(17)
Os1 C8 C9 C14 -126.8(11)
C7 C8 C9 Os1 -61.6(8)
C13 C8 C9 Os1 126.1(10)
C1 Os1 C9 C10 164.2(8)
C3 Os1 C9 C10 -92.8(12)
C5 Os1 C9 C10 79.4(9)
C6 Os1 C9 C10 44.9(11)
C11 Os1 C9 C10 -36.6(8)
C8 Os1 C9 C10 -112.5(10)
C7 Os1 C9 C10 -78.4(8)
Ru1 Os1 C9 C10 176.9(6)
C1 Os1 C9 C14 38.0(14)
C3 Os1 C9 C14 141.0(14)
C5 Os1 C9 C14 -46.8(14)
C6 Os1 C9 C14 -81.3(15)
C10 Os1 C9 C14 -126.2(17)
C11 Os1 C9 C14 -162.8(15)
C8 Os1 C9 C14 121.3(15)
C7 Os1 C9 C14 155.4(15)
Ru1 Os1 C9 C14 50.7(16)
C1 Os1 C9 C8 -83.3(7)
C3 Os1 C9 C8 19.8(12)
C5 Os1 C9 C8 -168.0(7)
C6 Os1 C9 C8 157.4(8)
C10 Os1 C9 C8 112.5(10)
C11 Os1 C9 C8 76.0(8)
C7 Os1 C9 C8 34.1(7)
Ru1 Os1 C9 C8 -70.5(8)
C14 C9 C10 C11 -172.6(12)
C8 C9 C10 C11 -3.9(12)
Os1 C9 C10 C11 61.9(8)
C14 C9 C10 C15 1(2)
C8 C9 C10 C15 169.9(11)
Os1 C9 C10 C15 -124.3(12)
C14 C9 C10 Os1 125.5(13)
C8 C9 C10 Os1 -65.8(7)
C1 Os1 C10 C11 -139.5(8)
C3 Os1 C10 C11 15.8(10)
C5 Os1 C10 C11 138.3(8)
C6 Os1 C10 C11 98.4(9)
C9 Os1 C10 C11 -118.8(11)
C8 Os1 C10 C11 -78.3(8)
C7 Os1 C10 C11 -38.1(7)
Ru1 Os1 C10 C11 176(8)
C1 Os1 C10 C9 -20.7(10)
C3 Os1 C10 C9 134.6(9)
C5 Os1 C10 C9 -102.9(9)
C6 Os1 C10 C9 -142.8(10)
C11 Os1 C10 C9 118.8(11)
C8 Os1 C10 C9 40.5(8)
C7 Os1 C10 C9 80.7(8)
Ru1 Os1 C10 C9 -65(9)
C1 Os1 C10 C15 98.5(14)
C3 Os1 C10 C15 -106.2(15)
C5 Os1 C10 C15 16.3(14)
C6 Os1 C10 C15 -23.6(15)
C11 Os1 C10 C15 -122.0(17)
C9 Os1 C10 C15 119.2(17)
C8 Os1 C10 C15 159.7(16)
C7 Os1 C10 C15 -160.1(15)
Ru1 Os1 C10 C15 54(9)
C9 C10 C11 C7 4.3(13)
C15 C10 C11 C7 -169.2(12)
Os1 C10 C11 C7 66.8(8)
C9 C10 C11 C16 177.4(12)
C15 C10 C11 C16 4(2)
Os1 C10 C11 C16 -120.1(13)
C9 C10 C11 Os1 -62.5(8)
C15 C10 C11 Os1 124.0(13)
C8 C7 C11 C10 -2.9(13)
C12 C7 C11 C10 172.2(11)
Os1 C7 C11 C10 -64.1(8)
C8 C7 C11 C16 -176.0(12)
C12 C7 C11 C16 -1(2)
Os1 C7 C11 C16 122.8(13)
C8 C7 C11 Os1 61.3(8)
C12 C7 C11 Os1 -123.7(11)
C1 Os1 C11 C10 81.3(13)
C3 Os1 C11 C10 -168.6(8)
C5 Os1 C11 C10 -48.1(9)
C6 Os1 C11 C10 -84.6(9)
C9 Os1 C11 C10 36.8(7)
C8 Os1 C11 C10 80.1(7)
C7 Os1 C11 C10 115.6(10)
Ru1 Os1 C11 C10 -179.7(5)
C1 Os1 C11 C7 -34.4(15)
C3 Os1 C11 C7 75.8(8)
C5 Os1 C11 C7 -163.7(8)
C6 Os1 C11 C7 159.8(9)
C10 Os1 C11 C7 -115.6(10)
C9 Os1 C11 C7 -78.8(8)
C8 Os1 C11 C7 -35.5(7)
Ru1 Os1 C11 C7 64.6(9)
C1 Os1 C11 C16 -157.9(14)
C3 Os1 C11 C16 -47.8(17)
C5 Os1 C11 C16 72.7(17)
C6 Os1 C11 C16 36.2(17)
C10 Os1 C11 C16 120.8(19)
C9 Os1 C11 C16 157.7(18)
C8 Os1 C11 C16 -159.0(18)
C7 Os1 C11 C16 -124(2)
Ru1 Os1 C11 C16 -58.9(18)
C3 Ru1 C17 C21 77.6(8)
C1 Ru1 C17 C21 -115.3(12)
C4 Ru1 C17 C21 115.9(8)
C2 Ru1 C17 C21 -157.7(8)
C18 Ru1 C17 C21 -117.0(10)
C19 Ru1 C17 C21 -78.0(7)
C20 Ru1 C17 C21 -36.0(6)
Os1 Ru1 C17 C21 50.1(11)
C3 Ru1 C17 C18 -165.4(8)
C1 Ru1 C17 C18 1.7(14)
C4 Ru1 C17 C18 -127.1(8)
C2 Ru1 C17 C18 -40.7(10)
C19 Ru1 C17 C18 39.0(7)
C21 Ru1 C17 C18 117.0(10)
C20 Ru1 C17 C18 81.0(7)
Os1 Ru1 C17 C18 167.1(6)
C3 Ru1 C17 C22 -44.1(15)
C1 Ru1 C17 C22 122.9(15)
C4 Ru1 C17 C22 -5.9(15)
C2 Ru1 C17 C22 80.5(15)
C18 Ru1 C17 C22 121.2(17)
C19 Ru1 C17 C22 160.2(15)
C21 Ru1 C17 C22 -121.8(16)
C20 Ru1 C17 C22 -157.8(15)
Os1 Ru1 C17 C22 -71.7(17)
C21 C17 C18 C19 -1.0(12)
C22 C17 C18 C19 177.1(11)
Ru1 C17 C18 C19 -64.5(7)
C21 C17 C18 C23 -171.7(11)
C22 C17 C18 C23 6.5(19)
Ru1 C17 C18 C23 124.8(12)
C21 C17 C18 Ru1 63.5(8)
C22 C17 C18 Ru1 -118.4(12)
C3 Ru1 C18 C17 25.7(13)
C1 Ru1 C18 C17 -179.2(7)
C4 Ru1 C18 C17 62.5(9)
C2 Ru1 C18 C17 147.6(8)
C19 Ru1 C18 C17 -114.5(10)
C21 Ru1 C18 C17 -36.7(7)
C20 Ru1 C18 C17 -78.0(7)
Os1 Ru1 C18 C17 -161.6(9)
C3 Ru1 C18 C19 140.2(10)
C1 Ru1 C18 C19 -64.7(8)
C4 Ru1 C18 C19 177.0(8)
C2 Ru1 C18 C19 -97.9(8)
C17 Ru1 C18 C19 114.5(10)
C21 Ru1 C18 C19 77.8(7)
C20 Ru1 C18 C19 36.5(6)
Os1 Ru1 C18 C19 -47.2(14)
C3 Ru1 C18 C23 -97.2(18)
C1 Ru1 C18 C23 57.8(16)
C4 Ru1 C18 C23 -60.5(17)
C2 Ru1 C18 C23 24.7(16)
C17 Ru1 C18 C23 -123.0(18)
C19 Ru1 C18 C23 122.6(18)
C21 Ru1 C18 C23 -159.6(17)
C20 Ru1 C18 C23 159.1(17)
Os1 Ru1 C18 C23 75.4(19)
C17 C18 C19 C20 0.3(12)
C23 C18 C19 C20 171.0(11)
Ru1 C18 C19 C20 -64.2(7)
C17 C18 C19 C24 -175.2(11)
C23 C18 C19 C24 -4.5(18)
Ru1 C18 C19 C24 120.4(11)
C17 C18 C19 Ru1 64.5(7)
C23 C18 C19 Ru1 -124.9(12)
C3 Ru1 C19 C18 -117.8(14)
C1 Ru1 C19 C18 126.0(7)
C4 Ru1 C19 C18 -6.1(16)
C2 Ru1 C19 C18 86.7(8)
C17 Ru1 C19 C18 -38.9(7)
C21 Ru1 C19 C18 -80.3(8)
C20 Ru1 C19 C18 -118.2(10)
Os1 Ru1 C19 C18 164.6(6)
C3 Ru1 C19 C20 0.4(16)
C1 Ru1 C19 C20 -115.9(7)
C4 Ru1 C19 C20 112.1(14)
C2 Ru1 C19 C20 -155.1(7)
C18 Ru1 C19 C20 118.2(10)
C17 Ru1 C19 C20 79.3(7)
C21 Ru1 C19 C20 37.9(7)
Os1 Ru1 C19 C20 -77.2(7)
C3 Ru1 C19 C24 125.3(15)
C1 Ru1 C19 C24 9.0(13)
C4 Ru1 C19 C24 -123.1(16)
C2 Ru1 C19 C24 -30.2(13)
C18 Ru1 C19 C24 -116.9(15)
C17 Ru1 C19 C24 -155.9(14)
C21 Ru1 C19 C24 162.7(14)
C20 Ru1 C19 C24 124.9(15)
Os1 Ru1 C19 C24 47.7(13)
C18 C19 C20 C21 0.6(11)
C24 C19 C20 C21 175.7(11)
Ru1 C19 C20 C21 -61.5(7)
C18 C19 C20 C25 -168.6(10)
C24 C19 C20 C25 6.6(18)
Ru1 C19 C20 C25 129.4(11)
C18 C19 C20 Ru1 62.0(7)
C24 C19 C20 Ru1 -122.8(12)
C3 Ru1 C20 C21 -64.4(9)
C1 Ru1 C20 C21 -171.0(7)
C4 Ru1 C20 C21 -18.9(12)
C2 Ru1 C20 C21 148.9(8)
C18 Ru1 C20 C21 78.3(8)
C17 Ru1 C20 C21 35.8(7)
C19 Ru1 C20 C21 115.5(10)
Os1 Ru1 C20 C21 -119.2(7)
C3 Ru1 C20 C19 -179.8(7)
C1 Ru1 C20 C19 73.5(7)
C4 Ru1 C20 C19 -134.4(9)
C2 Ru1 C20 C19 33.4(9)
C18 Ru1 C20 C19 -37.2(7)
C17 Ru1 C20 C19 -79.7(7)
C21 Ru1 C20 C19 -115.5(10)
Os1 Ru1 C20 C19 125.4(6)
C3 Ru1 C20 C25 60.0(14)
C1 Ru1 C20 C25 -46.7(13)
C4 Ru1 C20 C25 105.5(14)
C2 Ru1 C20 C25 -86.8(13)
C18 Ru1 C20 C25 -157.3(14)
C17 Ru1 C20 C25 160.1(14)
C19 Ru1 C20 C25 -120.2(15)
C21 Ru1 C20 C25 124.4(15)
Os1 Ru1 C20 C25 5.2(13)
C18 C17 C21 C20 1.4(13)
C22 C17 C21 C20 -176.7(11)
Ru1 C17 C21 C20 63.7(8)
C18 C17 C21 C26 176.5(11)
C22 C17 C21 C26 -1.7(19)
Ru1 C17 C21 C26 -121.3(12)
C18 C17 C21 Ru1 -62.3(8)
C22 C17 C21 Ru1 119.6(12)
C19 C20 C21 C17 -1.2(12)
C25 C20 C21 C17 167.5(11)
Ru1 C20 C21 C17 -62.3(8)
C19 C20 C21 C26 -176.5(11)
C25 C20 C21 C26 -7.8(18)
Ru1 C20 C21 C26 122.4(11)
C19 C20 C21 Ru1 61.0(7)
C25 C20 C21 Ru1 -130.2(11)
C3 Ru1 C21 C17 -113.0(8)
C1 Ru1 C21 C17 134.7(8)
C4 Ru1 C21 C17 -72.1(8)
C2 Ru1 C21 C17 48.4(16)
C18 Ru1 C21 C17 38.0(7)
C19 Ru1 C21 C17 81.0(8)
C20 Ru1 C21 C17 119.3(10)
Os1 Ru1 C21 C17 -158.3(6)
C3 Ru1 C21 C20 127.7(8)
C1 Ru1 C21 C20 15.4(12)
C4 Ru1 C21 C20 168.6(7)
C2 Ru1 C21 C20 -70.8(16)
C18 Ru1 C21 C20 -81.3(8)
C17 Ru1 C21 C20 -119.3(10)
C19 Ru1 C21 C20 -38.3(7)
Os1 Ru1 C21 C20 82.4(7)
C3 Ru1 C21 C26 9.8(14)
C1 Ru1 C21 C26 -102.5(14)
C4 Ru1 C21 C26 50.6(14)
C2 Ru1 C21 C26 171.2(15)
C18 Ru1 C21 C26 160.7(15)
C17 Ru1 C21 C26 122.7(15)
C19 Ru1 C21 C26 -156.3(15)
C20 Ru1 C21 C26 -118.0(16)
Os1 Ru1 C21 C26 -35.6(14)
